data_7032095
loop_
_publ_author_name
'Turek, Jan'
'Panov, Illia'
'Svec, Petr'
'R\%u\<zi\<ckov\'a, Zde\<nka'
'R\%u\<zi\<cka, Ale\<s'

_publ_section_title
;
 Non-covalent interactions in coinage metal complexes of
 1,2,4-triazole-based N-heterocyclic carbenes.
;
_journal_issue 41
_journal_name_full 'Dalton transactions (Cambridge, England : 2003)'
_journal_page_first 15465
_journal_page_last 15474
_journal_paper_doi 10.1039/c4dt01994f
_journal_volume 43
_journal_year 2014
_chemical_formula_moiety 'C19 H21 Au Cl N3'
_chemical_formula_sum 'C19 H21 Au Cl N3'
_chemical_formula_weight 523.80
_chemical_name_systematic
; 
 ? 
;
_space_group_IT_number 2
_symmetry_cell_setting triclinic
_symmetry_space_group_name_Hall '-P 1'
_symmetry_space_group_name_H-M 'P -1'
_atom_sites_solution_hydrogens geom
_atom_sites_solution_primary direct
_atom_sites_solution_secondary difmap
_audit_creation_method SHELXL-97
_cell_angle_alpha 62.047(5)
_cell_angle_beta 71.966(6)
_cell_angle_gamma 80.177(5)
_cell_formula_units_Z 2
_cell_length_a 8.9260(3)
_cell_length_b 11.0071(6)
_cell_length_c 11.0180(8)
_cell_measurement_reflns_used 19195
_cell_measurement_temperature 150(1)
_cell_measurement_theta_max 28.5
_cell_measurement_theta_min 1
_cell_volume 908.82(10)
_computing_cell_refinement 'COLLECT and DENZO'
_computing_data_collection 'COLLECT (Hooft, 1998) and DENZO (Otwinowski & Minor, 1997)'
_computing_data_reduction 'COLLECT and DENZO'
_computing_molecular_graphics 'PLATON (Spek, 2003)'
_computing_publication_material 'SHELXL-97 (Sheldrick, 2008)'
_computing_structure_refinement 'SHELXL-97 (Sheldrick, 1997)'
_computing_structure_solution 'SIR92 (Altomare et al., 1994)'
_diffrn_ambient_temperature 150(1)
_diffrn_detector_area_resol_mean 9.091
_diffrn_measured_fraction_theta_full 0.992
_diffrn_measured_fraction_theta_max 0.992
_diffrn_measurement_device_type 'Bruker Nonius KappaCCD area detector'
_diffrn_measurement_method '\f and \w scans to fill the Ewald sphere'
_diffrn_radiation_monochromator graphite
_diffrn_radiation_source 'fine-focus sealed tube'
_diffrn_radiation_type MoK\a
_diffrn_radiation_wavelength 0.71073
_diffrn_reflns_av_R_equivalents 0.0595
_diffrn_reflns_av_sigmaI/netI 0.0312
_diffrn_reflns_limit_h_max 11
_diffrn_reflns_limit_h_min -11
_diffrn_reflns_limit_k_max 14
_diffrn_reflns_limit_k_min -14
_diffrn_reflns_limit_l_max 14
_diffrn_reflns_limit_l_min -14
_diffrn_reflns_number 19132
_diffrn_reflns_theta_full 28.50
_diffrn_reflns_theta_max 28.50
_diffrn_reflns_theta_min 3.24
_diffrn_standards_number 0
_exptl_absorpt_coefficient_mu 8.246
_exptl_absorpt_correction_T_max 0.423
_exptl_absorpt_correction_T_min 0.301
_exptl_absorpt_correction_type integration
_exptl_absorpt_process_details
;
Gaussian integration (Coppens, 1970)
;
_exptl_crystal_colour colourless
_exptl_crystal_density_diffrn 1.914
_exptl_crystal_density_method 'not measured'
_exptl_crystal_description block
_exptl_crystal_F_000 504
_exptl_crystal_size_max 0.21
_exptl_crystal_size_mid 0.20
_exptl_crystal_size_min 0.18
_refine_diff_density_max 1.483
_refine_diff_density_min -2.222
_refine_diff_density_rms 0.158
_refine_ls_extinction_method none
_refine_ls_goodness_of_fit_ref 1.125
_refine_ls_hydrogen_treatment constr
_refine_ls_matrix_type full
_refine_ls_number_parameters 217
_refine_ls_number_reflns 4560
_refine_ls_number_restraints 0
_refine_ls_restrained_S_all 1.125
_refine_ls_R_factor_all 0.0256
_refine_ls_R_factor_gt 0.0237
_refine_ls_shift/su_max 0.002
_refine_ls_shift/su_mean 0.000
_refine_ls_structure_factor_coef Fsqd
_refine_ls_weighting_details 'calc w=1/[\s^2^(Fo^2^)+(0.0313P)^2^+1.3216P] where P=(Fo^2^+2Fc^2^)/3'
_refine_ls_weighting_scheme calc
_refine_ls_wR_factor_gt 0.0597
_refine_ls_wR_factor_ref 0.0615
_reflns_number_gt 4364
_reflns_number_total 4560
_reflns_threshold_expression >2sigma(I)
_cod_data_source_file c4dt01994f2.cif
_cod_data_source_block shelxl
_cod_depositor_comments 'Adding full bibliography for 7032090--7032096.cif.'
_cod_database_code 7032095

loop_
_symmetry_equiv_pos_as_xyz
'x, y, z'
'-x, -y, -z'

loop_
_atom_site_label
_atom_site_type_symbol
_atom_site_fract_x
_atom_site_fract_y
_atom_site_fract_z
_atom_site_U_iso_or_equiv
_atom_site_adp_type
_atom_site_occupancy
_atom_site_symmetry_multiplicity
_atom_site_calc_flag
_atom_site_refinement_flags
Au1 Au 0.683794(13) 0.463792(11) -0.108311(12) 0.01677(5) Uani 1 1 d .
Cl1 Cl 0.80694(10) 0.66389(8) -0.27857(9) 0.02175(16) Uani 1 1 d .
C3 C 0.3970(4) 0.3004(3) -0.0998(3) 0.0156(6) Uani 1 1 d .
N3 N 0.6000(3) 0.1953(3) 0.1639(3) 0.0166(5) Uani 1 1 d .
N2 N 0.4986(3) 0.0886(3) 0.2296(3) 0.0196(5) Uani 1 1 d .
C17 C 0.7358(5) 0.0491(4) 0.3471(4) 0.0294(8) Uani 1 1 d .
H17A H 0.6397 0.0092 0.4165 0.035 Uiso 1 1 d R
H17B H 0.8110 0.0465 0.3946 0.035 Uiso 1 1 d R
H17C H 0.7776 -0.0022 0.2928 0.035 Uiso 1 1 d R
C6 C 0.2610(4) 0.4105(3) -0.3264(4) 0.0198(6) Uani 1 1 d .
C19 C 0.8573(4) 0.2656(5) 0.1492(4) 0.0298(8) Uani 1 1 d .
H19A H 0.9089 0.2183 0.0923 0.036 Uiso 1 1 d R
H19B H 0.9238 0.2615 0.2048 0.036 Uiso 1 1 d R
H19C H 0.8366 0.3599 0.0881 0.036 Uiso 1 1 d R
C10 C 0.2934(4) 0.0247(3) 0.1688(4) 0.0179(6) Uani 1 1 d .
C1 C 0.5812(4) 0.2886(3) 0.0361(4) 0.0167(6) Uani 1 1 d .
C4 C 0.4857(4) 0.3038(3) -0.2294(3) 0.0184(6) Uani 1 1 d .
H4 H 0.5895 0.2704 -0.2407 0.022 Uiso 1 1 d R
C5 C 0.4162(4) 0.3584(3) -0.3413(4) 0.0207(6) Uani 1 1 d .
H5 H 0.4741 0.3603 -0.4283 0.025 Uiso 1 1 d R
C15 C 0.2103(4) -0.0498(4) 0.3098(4) 0.0242(7) Uani 1 1 d .
H15 H 0.2282 -0.0374 0.3820 0.029 Uiso 1 1 d R
C2 C 0.4155(4) 0.1153(3) 0.1406(3) 0.0173(6) Uani 1 1 d .
N1 N 0.4634(3) 0.2359(3) 0.0205(3) 0.0158(5) Uani 1 1 d .
C11 C 0.2634(4) 0.0072(3) 0.0608(4) 0.0213(7) Uani 1 1 d .
H11 H 0.3181 0.0569 -0.0337 0.026 Uiso 1 1 d R
C12 C 0.1507(5) -0.0858(4) 0.0963(5) 0.0265(7) Uani 1 1 d .
H12 H 0.1289 -0.0972 0.0251 0.032 Uiso 1 1 d R
C13 C 0.0708(5) -0.1605(4) 0.2363(5) 0.0318(9) Uani 1 1 d .
H13 H -0.0025 -0.2238 0.2593 0.038 Uiso 1 1 d R
C16 C 0.7024(4) 0.1976(3) 0.2476(3) 0.0183(6) Uani 1 1 d .
C8 C 0.2427(4) 0.3508(3) -0.0813(4) 0.0181(6) Uani 1 1 d .
H8 H 0.1851 0.3482 0.0061 0.022 Uiso 1 1 d R
C9 C 0.1880(5) 0.4715(4) -0.4493(4) 0.0297(8) Uani 1 1 d .
H9A H 0.0799 0.4971 -0.4178 0.036 Uiso 1 1 d R
H9B H 0.1929 0.4048 -0.4834 0.036 Uiso 1 1 d R
H9C H 0.2438 0.5516 -0.5247 0.036 Uiso 1 1 d R
C18 C 0.6110(5) 0.2767(4) 0.3322(4) 0.0275(7) Uani 1 1 d .
H18A H 0.5940 0.3705 0.2675 0.033 Uiso 1 1 d R
H18B H 0.6705 0.2741 0.3926 0.033 Uiso 1 1 d R
H18C H 0.5112 0.2351 0.3896 0.033 Uiso 1 1 d R
C7 C 0.1753(4) 0.4060(3) -0.1951(4) 0.0206(6) Uani 1 1 d .
H7 H 0.0716 0.4397 -0.1832 0.025 Uiso 1 1 d R
C14 C 0.0997(5) -0.1427(4) 0.3430(4) 0.0297(8) Uani 1 1 d .
H14 H 0.0440 -0.1926 0.4372 0.036 Uiso 1 1 d R

loop_
_atom_site_aniso_label
_atom_site_aniso_U_11
_atom_site_aniso_U_22
_atom_site_aniso_U_33
_atom_site_aniso_U_23
_atom_site_aniso_U_13
_atom_site_aniso_U_12
Au1 0.01518(7) 0.02056(7) 0.01463(7) -0.00762(5) -0.00318(5) -0.00268(4)
Cl1 0.0225(4) 0.0229(4) 0.0170(4) -0.0068(3) -0.0018(3) -0.0061(3)
C3 0.0170(14) 0.0169(13) 0.0129(14) -0.0051(11) -0.0053(11) -0.0025(11)
N3 0.0149(12) 0.0227(13) 0.0135(12) -0.0085(10) -0.0041(10) -0.0017(10)
N2 0.0178(13) 0.0240(14) 0.0165(13) -0.0077(11) -0.0058(11) -0.0013(10)
C17 0.031(2) 0.0324(19) 0.031(2) -0.0131(16) -0.0214(16) 0.0049(15)
C6 0.0232(16) 0.0212(15) 0.0162(15) -0.0062(12) -0.0086(13) -0.0039(12)
C19 0.0194(17) 0.051(2) 0.0225(18) -0.0167(17) -0.0057(14) -0.0085(16)
C10 0.0139(14) 0.0202(14) 0.0180(16) -0.0065(12) -0.0049(12) -0.0014(11)
C1 0.0133(14) 0.0195(14) 0.0170(15) -0.0082(12) -0.0033(11) -0.0008(11)
C4 0.0170(15) 0.0224(15) 0.0143(14) -0.0078(12) -0.0037(12) 0.0007(12)
C5 0.0246(17) 0.0239(15) 0.0122(14) -0.0082(12) -0.0025(12) -0.0015(12)
C15 0.0236(17) 0.0253(16) 0.0203(16) -0.0075(14) -0.0051(13) -0.0021(13)
C2 0.0165(15) 0.0201(14) 0.0151(14) -0.0079(12) -0.0050(12) 0.0016(11)
N1 0.0136(12) 0.0216(13) 0.0127(12) -0.0076(10) -0.0045(10) -0.0002(10)
C11 0.0207(16) 0.0225(15) 0.0221(16) -0.0106(13) -0.0070(13) 0.0005(12)
C12 0.0265(18) 0.0253(17) 0.037(2) -0.0181(16) -0.0148(16) 0.0028(14)
C13 0.0215(18) 0.0233(17) 0.049(3) -0.0149(17) -0.0064(17) -0.0047(14)
C16 0.0163(15) 0.0276(16) 0.0146(14) -0.0108(13) -0.0073(12) 0.0004(12)
C8 0.0168(15) 0.0237(15) 0.0153(14) -0.0097(12) -0.0037(12) -0.0023(12)
C9 0.032(2) 0.039(2) 0.0194(17) -0.0079(15) -0.0160(15) -0.0003(16)
C18 0.0255(18) 0.040(2) 0.0282(19) -0.0235(17) -0.0099(15) 0.0019(15)
C7 0.0157(15) 0.0255(16) 0.0214(16) -0.0100(13) -0.0069(13) -0.0005(12)
C14 0.0228(18) 0.0265(17) 0.0287(19) -0.0067(15) 0.0009(15) -0.0049(14)

loop_
_atom_type_symbol
_atom_type_description
_atom_type_scat_dispersion_real
_atom_type_scat_dispersion_imag
_atom_type_scat_source
C C 0.0033 0.0016 'International Tables Vol C Tables 4.2.6.8 and 6.1.1.4'
H H 0.0000 0.0000 'International Tables Vol C Tables 4.2.6.8 and 6.1.1.4'
N N 0.0061 0.0033 'International Tables Vol C Tables 4.2.6.8 and 6.1.1.4'
Cl Cl 0.1484 0.1585 'International Tables Vol C Tables 4.2.6.8 and 6.1.1.4'
Au Au -2.0133 8.8022 'International Tables Vol C Tables 4.2.6.8 and 6.1.1.4'

loop_
_exptl_crystal_face_index_h
_exptl_crystal_face_index_k
_exptl_crystal_face_index_l
_exptl_crystal_face_perp_dist
1 0 0 0.082
-1 0 0 0.060
0 1 1 0.059
0 -1 -1 0.078
0 0 1 0.071
0 0 -1 0.088
0 1 0 0.090
0 -1 0 0.079

loop_
_geom_angle_atom_site_label_1
_geom_angle_atom_site_label_2
_geom_angle_atom_site_label_3
_geom_angle
C1 Au1 Cl1 178.55(9)
C8 C3 C4 121.5(3)
C8 C3 N1 119.1(3)
C4 C3 N1 119.4(3)
C1 N3 N2 113.0(3)
C1 N3 C16 129.9(3)
N2 N3 C16 116.9(3)
C2 N2 N3 105.1(3)
C16 C17 H17A 109.4
C16 C17 H17B 109.6
H17A C17 H17B 109.5
C16 C17 H17C 109.4
H17A C17 H17C 109.5
H17B C17 H17C 109.5
C7 C6 C5 118.6(3)
C7 C6 C9 120.5(3)
C5 C6 C9 120.9(3)
C16 C19 H19A 109.5
C16 C19 H19B 109.6
H19A C19 H19B 109.5
C16 C19 H19C 109.3
H19A C19 H19C 109.5
H19B C19 H19C 109.5
C15 C10 C11 119.9(3)
C15 C10 C2 117.7(3)
C11 C10 C2 122.4(3)
N3 C1 N1 103.3(3)
N3 C1 Au1 133.2(2)
N1 C1 Au1 123.5(2)
C5 C4 C3 118.5(3)
C5 C4 H4 120.8
C3 C4 H4 120.6
C4 C5 C6 121.5(3)
C4 C5 H5 119.2
C6 C5 H5 119.3
C14 C15 C10 119.9(4)
C14 C15 H15 119.7
C10 C15 H15 120.3
N2 C2 N1 109.7(3)
N2 C2 C10 123.0(3)
N1 C2 C10 127.2(3)
C1 N1 C2 108.9(3)
C1 N1 C3 125.1(3)
C2 N1 C3 126.0(3)
C12 C11 C10 119.3(3)
C12 C11 H11 120.3
C10 C11 H11 120.4
C13 C12 C11 120.4(4)
C13 C12 H12 119.7
C11 C12 H12 120.0
C12 C13 C14 120.4(4)
C12 C13 H13 119.9
C14 C13 H13 119.8
N3 C16 C19 110.7(3)
N3 C16 C17 107.6(3)
C19 C16 C17 109.2(3)
N3 C16 C18 107.4(3)
C19 C16 C18 110.9(3)
C17 C16 C18 110.9(3)
C3 C8 C7 119.2(3)
C3 C8 H8 120.4
C7 C8 H8 120.4
C6 C9 H9A 109.1
C6 C9 H9B 109.5
H9A C9 H9B 109.5
C6 C9 H9C 109.8
H9A C9 H9C 109.5
H9B C9 H9C 109.5
C16 C18 H18A 109.4
C16 C18 H18B 109.4
H18A C18 H18B 109.5
C16 C18 H18C 109.5
H18A C18 H18C 109.5
H18B C18 H18C 109.5
C8 C7 C6 120.7(3)
C8 C7 H7 119.5
C6 C7 H7 119.7
C13 C14 C15 120.2(4)
C13 C14 H14 119.8
C15 C14 H14 120.0

loop_
_geom_bond_atom_site_label_1
_geom_bond_atom_site_label_2
_geom_bond_distance
Au1 C1 1.978(3)
Au1 Cl1 2.2922(8)
C3 C8 1.384(4)
C3 C4 1.388(4)
C3 N1 1.440(4)
N3 C1 1.341(4)
N3 N2 1.372(4)
N3 C16 1.496(4)
N2 C2 1.305(4)
C17 C16 1.523(5)
C17 H17A 0.9600
C17 H17B 0.9601
C17 H17C 0.9600
C6 C7 1.393(5)
C6 C5 1.397(5)
C6 C9 1.501(5)
C19 C16 1.519(5)
C19 H19A 0.9601
C19 H19B 0.9600
C19 H19C 0.9600
C10 C15 1.391(5)
C10 C11 1.398(5)
C10 C2 1.466(4)
C1 N1 1.373(4)
C4 C5 1.385(5)
C4 H4 0.9300
C5 H5 0.9300
C15 C14 1.387(5)
C15 H15 0.9300
C2 N1 1.375(4)
C11 C12 1.395(5)
C11 H11 0.9299
C12 C13 1.376(6)
C12 H12 0.9299
C13 C14 1.381(6)
C13 H13 0.9300
C16 C18 1.529(5)
C8 C7 1.390(5)
C8 H8 0.9300
C9 H9A 0.9600
C9 H9B 0.9600
C9 H9C 0.9600
C18 H18A 0.9600
C18 H18B 0.9599
C18 H18C 0.9600
C7 H7 0.9300
C14 H14 0.9300
